data_4512054
loop_
_publ_author_name
'Kubota, Hiroyuki'
'Takahashi, Yukihiro'
'Harada, Jun'
'Inabe, Tamotsu'

_publ_section_title
;
 Structural and Physical Properties of a Series of
 7,7,8,8-Tetracyanoquinodimethane Salts with Dications Bearing Two
 Terminal Pyridinium Rings
;
_journal_issue 11
_journal_name_full 'Crystal Growth &amp; Design'
_journal_page_first 5575
_journal_paper_doi 10.1021/cg500820v
_journal_volume 14
_journal_year 2014
_chemical_formula_moiety 'C52 H34 N14'
_chemical_formula_sum 'C52 H34 N14'
_chemical_formula_weight 854.93
_space_group_IT_number 2
_symmetry_cell_setting triclinic
_symmetry_Int_Tables_number 2
_symmetry_space_group_name_Hall '-P 1'
_symmetry_space_group_name_H-M 'P -1'
_atom_sites_solution_hydrogens geom
_atom_sites_solution_primary direct
_atom_sites_solution_secondary difmap
_cell_angle_alpha 76.285(10)
_cell_angle_beta 82.750(7)
_cell_angle_gamma 81.523(11)
_cell_formula_units_Z 1
_cell_length_a 7.8494(17)
_cell_length_b 9.803(3)
_cell_length_c 14.557(4)
_cell_measurement_reflns_used 5804
_cell_measurement_temperature 153
_cell_measurement_theta_max 27.47
_cell_measurement_theta_min 3.19
_cell_volume 1071.4(5)
_computing_cell_refinement 'RAPID AUTO'
_computing_data_collection 'RAPID AUTO (Rigaku, ????)'
_computing_data_reduction 'RAPID AUTO'
_computing_molecular_graphics 'CrystalStructure 4.0'
_computing_publication_material 'CrystalStructure 4.0 (Rigaku, 2010)'
_computing_structure_refinement 'SHELXL97 (Sheldrick, 2008)'
_computing_structure_solution 'SIR2004 (Burla, et al., 2005)'
_diffrn_ambient_temperature 153
_diffrn_detector_area_resol_mean 10.000
_diffrn_measured_fraction_theta_full 0.992
_diffrn_measured_fraction_theta_max 0.992
_diffrn_measurement_device_type 'Rigaku R-AXIS RAPID'
_diffrn_measurement_method \w
_diffrn_radiation_type 'Mo K\a'
_diffrn_radiation_wavelength 0.71075
_diffrn_reflns_av_R_equivalents 0.0363
_diffrn_reflns_limit_h_max 9
_diffrn_reflns_limit_h_min -10
_diffrn_reflns_limit_k_max 12
_diffrn_reflns_limit_k_min -12
_diffrn_reflns_limit_l_max 18
_diffrn_reflns_limit_l_min -18
_diffrn_reflns_number 10342
_diffrn_reflns_theta_full 27.49
_diffrn_reflns_theta_max 27.48
_diffrn_standards_number 0
_exptl_absorpt_coefficient_mu 0.083
_exptl_absorpt_correction_T_max 0.975
_exptl_absorpt_correction_T_min 0.367
_exptl_absorpt_correction_type multi-scan
_exptl_absorpt_process_details 'ABSCOR (Rigaku, 1995)'
_exptl_crystal_colour black
_exptl_crystal_density_diffrn 1.325
_exptl_crystal_density_method 'not measured'
_exptl_crystal_description block
_exptl_crystal_F_000 444.00
_exptl_crystal_size_max 0.700
_exptl_crystal_size_mid 0.400
_exptl_crystal_size_min 0.300
_refine_diff_density_max 0.320
_refine_diff_density_min -0.220
_refine_ls_extinction_method none
_refine_ls_goodness_of_fit_ref 1.034
_refine_ls_hydrogen_treatment constr
_refine_ls_number_parameters 298
_refine_ls_number_reflns 4874
_refine_ls_number_restraints 0
_refine_ls_R_factor_gt 0.0445
_refine_ls_shift/su_max 0.001
_refine_ls_structure_factor_coef Fsqd
_refine_ls_weighting_details 'w = 1/[\s^2^(Fo^2^)+(0.0778P)^2^+0.2066P] where P=(Fo^2^+2Fc^2^)/3'
_refine_ls_weighting_scheme calc
_refine_ls_wR_factor_ref 0.1314
_reflns_number_gt 4233
_reflns_number_total 4874
_reflns_threshold_expression F^2^>2.0\s(F^2^)
_cod_data_source_file cg500820v_si_002.cif
_cod_data_source_block C6BPy_(TCNQ)3
_cod_depositor_comments 'Adding full bibliography for 4512048--4512055.cif.'
_cod_original_cell_volume 1071.5(5)
_cod_database_code 4512054

loop_
_symmetry_equiv_pos_site_id
_symmetry_equiv_pos_as_xyz
1 +X,+Y,+Z
2 -X,-Y,-Z

loop_
_atom_site_label
_atom_site_type_symbol
_atom_site_fract_x
_atom_site_fract_y
_atom_site_fract_z
_atom_site_U_iso_or_equiv
_atom_site_adp_type
_atom_site_occupancy
_atom_site_symmetry_multiplicity
_atom_site_calc_flag
_atom_site_refinement_flags
N1 N 0.74304(12) 0.31776(9) 1.08763(6) 0.0225(2) Uani 1.0 2 d .
N2 N 0.52371(14) 0.25061(12) 0.73549(8) 0.0359(3) Uani 1.0 2 d .
N3 N 0.99012(14) 0.14882(12) 0.88715(7) 0.0337(3) Uani 1.0 2 d .
N4 N 1.17473(16) 0.46701(11) 0.22390(7) 0.0368(3) Uani 1.0 2 d .
N5 N 1.61063(15) 0.37341(14) 0.39515(8) 0.0408(3) Uani 1.0 2 d .
N6 N 0.45510(13) -0.06254(12) 0.67955(7) 0.0328(3) Uani 1.0 2 d .
N7 N 0.90798(14) -0.16666(11) 0.83378(7) 0.0312(3) Uani 1.0 2 d .
C1 C 0.77877(15) 0.41114(12) 1.00529(8) 0.0266(3) Uani 1.0 2 d .
C2 C 0.78814(16) 0.55066(12) 1.00396(9) 0.0300(3) Uani 1.0 2 d .
C3 C 0.76193(16) 0.59413(12) 1.08885(9) 0.0309(3) Uani 1.0 2 d .
C4 C 0.72729(17) 0.49701(13) 1.17254(9) 0.0321(3) Uani 1.0 2 d .
C5 C 0.71776(15) 0.35818(12) 1.17057(8) 0.0273(3) Uani 1.0 2 d .
C6 C 0.73381(15) 0.16771(11) 1.08538(8) 0.0245(3) Uani 1.0 2 d .
C7 C 0.57888(15) 0.15669(12) 1.03611(9) 0.0280(3) Uani 1.0 2 d .
C8 C 0.57625(15) 0.00563(12) 1.02610(9) 0.0286(3) Uani 1.0 2 d .
C9 C 0.67237(16) 0.23517(12) 0.73141(8) 0.0264(3) Uani 1.0 2 d .
C10 C 0.85596(15) 0.22010(11) 0.72776(8) 0.0237(3) Uani 1.0 2 d .
C11 C 0.92823(15) 0.17979(12) 0.81663(8) 0.0260(3) Uani 1.0 2 d .
C12 C 0.96161(14) 0.25702(11) 0.64321(8) 0.0222(3) Uani 1.0 2 d .
C13 C 0.89150(14) 0.30062(11) 0.55344(8) 0.0230(3) Uani 1.0 2 d .
C14 C 0.99441(14) 0.33838(11) 0.47160(7) 0.0228(3) Uani 1.0 2 d .
C15 C 1.17655(14) 0.33636(11) 0.47273(7) 0.0221(3) Uani 1.0 2 d .
C16 C 1.24685(15) 0.29388(12) 0.56296(8) 0.0245(3) Uani 1.0 2 d .
C17 C 1.14438(14) 0.25520(12) 0.64416(8) 0.0237(3) Uani 1.0 2 d .
C18 C 1.46511(16) 0.37529(13) 0.39216(8) 0.0290(3) Uani 1.0 2 d .
C19 C 1.28415(15) 0.37653(12) 0.38927(8) 0.0243(3) Uani 1.0 2 d .
C20 C 1.22188(15) 0.42460(12) 0.29805(8) 0.0262(3) Uani 1.0 2 d .
C21 C 0.60296(14) -0.06709(11) 0.67478(7) 0.0237(3) Uani 1.0 2 d .
C22 C 0.78557(14) -0.07377(11) 0.67196(8) 0.0218(3) Uani 1.0 2 d .
C23 C 0.85454(14) -0.12383(11) 0.76102(8) 0.0231(3) Uani 1.0 2 d .
C24 C 0.89235(13) -0.03662(10) 0.58616(7) 0.0201(3) Uani 1.0 2 d .
C25 C 1.07498(14) -0.04111(11) 0.58575(7) 0.0209(3) Uani 1.0 2 d .
C26 C 1.17798(14) -0.00615(11) 0.50336(7) 0.0212(3) Uani 1.0 2 d .
H1 H 0.7977 0.3800 0.9474 0.0319 Uiso 1.0 2 calc R
H2 H 0.8122 0.6160 0.9457 0.0360 Uiso 1.0 2 calc R
H3 H 0.7677 0.6900 1.0896 0.0371 Uiso 1.0 2 calc R
H4 H 0.7101 0.5256 1.2313 0.0386 Uiso 1.0 2 calc R
H5 H 0.6933 0.2913 1.2280 0.0328 Uiso 1.0 2 calc R
H6B H 0.7245 0.1098 1.1511 0.0294 Uiso 1.0 2 calc R
H7A H 0.8411 0.1303 1.0513 0.0294 Uiso 1.0 2 calc R
H8A H 0.5832 0.2209 0.9724 0.0336 Uiso 1.0 2 calc R
H9B H 0.4712 0.1869 1.0732 0.0336 Uiso 1.0 2 calc R
H10B H 0.5685 -0.0581 1.0900 0.0343 Uiso 1.0 2 calc R
H11A H 0.6856 -0.0255 0.9908 0.0343 Uiso 1.0 2 calc R
H12 H 0.7707 0.3033 0.5509 0.0276 Uiso 1.0 2 calc R
H13 H 0.9446 0.3665 0.4128 0.0274 Uiso 1.0 2 calc R
H14 H 1.3673 0.2929 0.5656 0.0294 Uiso 1.0 2 calc R
H15 H 1.1943 0.2263 0.7029 0.0284 Uiso 1.0 2 calc R
H16 H 1.1258 -0.0691 0.6443 0.0251 Uiso 1.0 2 calc R
H17 H 1.2991 -0.0103 0.5055 0.0255 Uiso 1.0 2 calc R

loop_
_atom_site_aniso_label
_atom_site_aniso_U_11
_atom_site_aniso_U_22
_atom_site_aniso_U_33
_atom_site_aniso_U_12
_atom_site_aniso_U_13
_atom_site_aniso_U_23
N1 0.0233(5) 0.0231(5) 0.0223(5) -0.0027(4) -0.0047(4) -0.0063(4)
N2 0.0292(6) 0.0415(6) 0.0392(6) -0.0029(5) -0.0022(5) -0.0146(5)
N3 0.0385(6) 0.0381(6) 0.0253(5) -0.0045(5) -0.0037(5) -0.0081(5)
N4 0.0537(7) 0.0320(6) 0.0261(6) -0.0069(5) -0.0101(5) -0.0046(5)
N5 0.0316(6) 0.0596(8) 0.0292(6) -0.0099(5) -0.0042(5) -0.0028(5)
N6 0.0261(6) 0.0407(6) 0.0319(6) -0.0061(5) -0.0038(4) -0.0071(5)
N7 0.0364(6) 0.0322(6) 0.0259(5) -0.0083(5) -0.0084(5) -0.0029(4)
C1 0.0298(6) 0.0290(6) 0.0214(6) -0.0054(5) -0.0027(5) -0.0052(5)
C2 0.0315(6) 0.0281(6) 0.0294(6) -0.0058(5) -0.0042(5) -0.0026(5)
C3 0.0329(6) 0.0236(6) 0.0386(7) -0.0040(5) -0.0067(5) -0.0093(5)
C4 0.0392(7) 0.0311(6) 0.0292(6) -0.0032(5) -0.0035(5) -0.0133(5)
C5 0.0311(6) 0.0294(6) 0.0220(6) -0.0043(5) -0.0023(5) -0.0066(5)
C6 0.0280(6) 0.0219(5) 0.0250(6) -0.0038(4) -0.0049(5) -0.0063(4)
C7 0.0278(6) 0.0258(6) 0.0330(6) -0.0043(5) -0.0078(5) -0.0085(5)
C8 0.0302(6) 0.0256(6) 0.0327(6) -0.0056(5) -0.0084(5) -0.0077(5)
C9 0.0317(6) 0.0251(6) 0.0238(6) -0.0039(5) -0.0016(5) -0.0086(5)
C10 0.0273(6) 0.0224(5) 0.0234(6) -0.0036(4) -0.0039(5) -0.0077(4)
C11 0.0291(6) 0.0261(6) 0.0239(6) -0.0042(5) -0.0006(5) -0.0080(5)
C12 0.0262(6) 0.0194(5) 0.0235(6) -0.0025(4) -0.0048(5) -0.0083(4)
C13 0.0240(5) 0.0220(5) 0.0255(6) -0.0024(4) -0.0068(4) -0.0081(4)
C14 0.0272(6) 0.0207(5) 0.0225(6) -0.0018(4) -0.0076(4) -0.0063(4)
C15 0.0271(6) 0.0193(5) 0.0218(5) -0.0024(4) -0.0051(4) -0.0069(4)
C16 0.0253(6) 0.0266(6) 0.0243(6) -0.0040(4) -0.0072(5) -0.0079(5)
C17 0.0264(6) 0.0253(5) 0.0218(5) -0.0037(4) -0.0074(4) -0.0070(4)
C18 0.0317(7) 0.0335(6) 0.0213(6) -0.0060(5) -0.0016(5) -0.0042(5)
C19 0.0280(6) 0.0241(5) 0.0220(6) -0.0035(4) -0.0049(4) -0.0059(4)
C20 0.0322(6) 0.0228(5) 0.0247(6) -0.0050(5) -0.0029(5) -0.0066(5)
C21 0.0274(6) 0.0243(6) 0.0200(5) -0.0051(4) -0.0023(4) -0.0053(4)
C22 0.0232(5) 0.0225(5) 0.0209(5) -0.0029(4) -0.0045(4) -0.0056(4)
C23 0.0252(6) 0.0223(5) 0.0227(6) -0.0057(4) -0.0023(5) -0.0052(4)
C24 0.0227(6) 0.0182(5) 0.0204(5) -0.0027(4) -0.0038(4) -0.0056(4)
C25 0.0225(5) 0.0209(5) 0.0206(5) -0.0026(4) -0.0066(4) -0.0049(4)
C26 0.0205(5) 0.0228(5) 0.0226(6) -0.0034(4) -0.0055(4) -0.0070(4)

loop_
_atom_type_symbol
_atom_type_description
_atom_type_scat_dispersion_real
_atom_type_scat_dispersion_imag
_atom_type_scat_source
C C 0.0033 0.0016
;
International Tables for Crystallography
(1992, Vol. C, Tables 4.2.6.8 and 6.1.1.4)
;
H H 0.0000 0.0000
;
International Tables for Crystallography
(1992, Vol. C, Table 6.1.1.4)
;
N N 0.0061 0.0033
;
International Tables for Crystallography
(1992, Vol. C, Tables 4.2.6.8 and 6.1.1.4)
;

loop_
_geom_angle_atom_site_label_1
_geom_angle_atom_site_label_2
_geom_angle_atom_site_label_3
_geom_angle
_geom_angle_publ_flag
_geom_angle_site_symmetry_1
_geom_angle_site_symmetry_3
C1 N1 C5 120.84(11) yes . .
C1 N1 C6 119.03(10) yes . .
C5 N1 C6 120.12(9) yes . .
N1 C1 C2 121.02(12) yes . .
C1 C2 C3 118.85(11) yes . .
C2 C3 C4 119.42(12) yes . .
C3 C4 C5 119.84(13) yes . .
N1 C5 C4 120.03(10) yes . .
N1 C6 C7 110.65(9) yes . .
C6 C7 C8 111.16(9) yes . .
C7 C8 C8 111.54(10) yes . 2_657
N2 C9 C10 178.06(15) yes . .
C9 C10 C11 116.44(10) yes . .
C9 C10 C12 122.74(11) yes . .
C11 C10 C12 120.47(11) yes . .
N3 C11 C10 178.27(13) yes . .
C10 C12 C13 121.44(11) yes . .
C10 C12 C17 120.78(11) yes . .
C13 C12 C17 117.76(10) yes . .
C12 C13 C14 121.21(11) yes . .
C13 C14 C15 120.92(10) yes . .
C14 C15 C16 117.91(9) yes . .
C14 C15 C19 121.69(10) yes . .
C16 C15 C19 120.39(11) yes . .
C15 C16 C17 121.03(11) yes . .
C12 C17 C16 121.16(11) yes . .
N5 C18 C19 179.43(12) yes . .
C15 C19 C18 120.75(11) yes . .
C15 C19 C20 123.22(11) yes . .
C18 C19 C20 116.00(10) yes . .
N4 C20 C19 177.78(14) yes . .
N6 C21 C22 178.25(12) yes . .
C21 C22 C23 115.33(10) yes . .
C21 C22 C24 122.57(10) yes . .
C23 C22 C24 122.08(10) yes . .
N7 C23 C22 178.48(13) yes . .
C22 C24 C25 121.32(10) yes . .
C22 C24 C26 121.41(10) yes . 2_756
C25 C24 C26 117.27(9) yes . 2_756
C24 C25 C26 121.43(10) yes . .
C24 C26 C25 121.30(11) yes 2_756 .
N1 C1 H1 119.492 no . .
C2 C1 H1 119.487 no . .
C1 C2 H2 120.576 no . .
C3 C2 H2 120.575 no . .
C2 C3 H3 120.295 no . .
C4 C3 H3 120.289 no . .
C3 C4 H4 120.082 no . .
C5 C4 H4 120.081 no . .
N1 C5 H5 119.981 no . .
C4 C5 H5 119.992 no . .
N1 C6 H6B 109.517 no . .
N1 C6 H7A 109.519 no . .
C7 C6 H6B 109.511 no . .
C7 C6 H7A 109.517 no . .
H6B C6 H7A 108.082 no . .
C6 C7 H8A 109.401 no . .
C6 C7 H9B 109.408 no . .
C8 C7 H8A 109.396 no . .
C8 C7 H9B 109.406 no . .
H8A C7 H9B 108.009 no . .
C7 C8 H10B 109.313 no . .
C7 C8 H11A 109.322 no . .
C8 C8 H10B 109.313 no 2_657 .
C8 C8 H11A 109.311 no 2_657 .
H10B C8 H11A 107.966 no . .
C12 C13 H12 119.404 no . .
C14 C13 H12 119.384 no . .
C13 C14 H13 119.541 no . .
C15 C14 H13 119.540 no . .
C15 C16 H14 119.482 no . .
C17 C16 H14 119.487 no . .
C12 C17 H15 119.419 no . .
C16 C17 H15 119.416 no . .
C24 C25 H16 119.282 no . .
C26 C25 H16 119.283 no . .
C24 C26 H17 119.346 no 2_756 .
C25 C26 H17 119.357 no . .

loop_
_geom_bond_atom_site_label_1
_geom_bond_atom_site_label_2
_geom_bond_distance
_geom_bond_publ_flag
_geom_bond_site_symmetry_2
N1 C1 1.3505(14) yes .
N1 C5 1.3406(16) yes .
N1 C6 1.4916(16) yes .
N2 C9 1.1501(17) yes .
N3 C11 1.1474(16) yes .
N4 C20 1.1479(16) yes .
N5 C18 1.1458(18) yes .
N6 C21 1.1488(16) yes .
N7 C23 1.1504(16) yes .
C1 C2 1.3760(18) yes .
C2 C3 1.382(2) yes .
C3 C4 1.3810(17) yes .
C4 C5 1.3812(19) yes .
C6 C7 1.5168(19) yes .
C7 C8 1.5254(19) yes .
C8 C8 1.527(2) yes 2_657
C9 C10 1.4223(18) yes .
C10 C11 1.4242(17) yes .
C10 C12 1.3976(16) yes .
C12 C13 1.4285(17) yes .
C12 C17 1.4339(17) yes .
C13 C14 1.3583(15) yes .
C14 C15 1.4290(16) yes .
C15 C16 1.4349(16) yes .
C15 C19 1.3988(15) yes .
C16 C17 1.3510(16) yes .
C18 C19 1.4245(18) yes .
C19 C20 1.4225(17) yes .
C21 C22 1.4210(16) yes .
C22 C23 1.4184(17) yes .
C22 C24 1.4160(15) yes .
C24 C25 1.4270(16) yes .
C24 C26 1.4258(15) yes 2_756
C25 C26 1.3607(14) yes .
C1 H1 0.950 no .
C2 H2 0.950 no .
C3 H3 0.950 no .
C4 H4 0.950 no .
C5 H5 0.950 no .
C6 H6B 0.990 no .
C6 H7A 0.990 no .
C7 H8A 0.990 no .
C7 H9B 0.990 no .
C8 H10B 0.990 no .
C8 H11A 0.990 no .
C13 H12 0.950 no .
C14 H13 0.950 no .
C16 H14 0.950 no .
C17 H15 0.950 no .
C25 H16 0.950 no .
C26 H17 0.950 no .

loop_
_geom_contact_atom_site_label_1
_geom_contact_atom_site_label_2
_geom_contact_distance
_geom_contact_publ_flag
_geom_contact_site_symmetry_2
N1 C3 2.7394(17) no .
N2 C11 3.4449(18) no .
N2 C12 3.5329(17) no .
N3 C9 3.4600(18) no .
N3 C12 3.4827(18) no .
N3 C17 3.5507(17) no .
N4 C15 3.5453(17) no .
N4 C18 3.4298(19) no .
N5 C15 3.4951(18) no .
N5 C16 3.5667(17) no .
N5 C20 3.4441(19) no .
N6 C23 3.4122(17) no .
N6 C24 3.5508(16) no .
N7 C21 3.4177(17) no .
N7 C24 3.5383(17) no .
C1 C4 2.724(2) no .
C1 C7 3.0546(19) no .
C2 C5 2.7472(17) no .
C5 C7 3.454(2) no .
C9 C13 2.9145(17) no .
C11 C17 2.8536(16) no .
C12 C15 2.8328(16) no .
C13 C16 2.8005(18) no .
C14 C17 2.8023(17) no .
C14 C20 2.9289(16) no .
C16 C18 2.8532(17) no .
C21 C26 2.9244(15) no 2_756
C23 C25 2.9120(16) no .
C24 C24 2.8456(15) no 2_756
C25 C25 2.7885(16) no 2_756
C26 C26 2.7920(17) no 2_756
N1 N7 3.1302(15) no 2_757
N2 N6 3.487(2) no .
N2 C4 3.3561(19) no 2_667
N2 C16 3.4367(19) no 1_455
N2 C17 3.4010(18) no 1_455
N2 C21 3.3857(19) no .
N3 N7 3.5267(19) no .
N3 C1 3.5273(18) no .
N3 C3 3.506(2) no 2_767
N3 C6 3.3297(17) no .
N3 C6 3.4832(17) no 2_757
N4 N7 3.4161(19) no 2_756
N4 C1 3.2592(17) no 2_766
N4 C2 3.3363(19) no 2_766
N4 C9 3.538(2) no 2_766
N4 C10 3.2748(18) no 2_766
N4 C11 3.3640(18) no 2_766
N4 C23 3.3592(18) no 2_756
N5 N6 3.593(2) no 2_756
N5 C4 3.2441(18) no 1_654
N5 C5 3.3042(19) no 1_654
N5 C13 3.2738(18) no 1_655
N5 C14 3.2850(18) no 1_655
N6 N2 3.487(2) no .
N6 N5 3.593(2) no 2_756
N6 C5 3.5234(17) no 2_657
N6 C6 3.5310(17) no 2_657
N6 C18 3.416(2) no 2_756
N6 C25 3.3939(17) no 1_455
N6 C26 3.4636(17) no 1_455
N7 N1 3.1302(15) no 2_757
N7 N3 3.5267(19) no .
N7 N4 3.4161(19) no 2_756
N7 C2 3.4097(16) no 1_545
N7 C5 3.2469(17) no 2_757
N7 C6 3.1799(18) no 2_757
N7 C11 3.3719(19) no .
C1 N3 3.5273(18) no .
C1 N4 3.2592(17) no 2_766
C1 C2 3.457(2) no 2_767
C2 N4 3.3363(19) no 2_766
C2 N7 3.4097(16) no 1_565
C2 C1 3.457(2) no 2_767
C2 C2 3.3235(19) no 2_767
C3 N3 3.506(2) no 2_767
C4 N2 3.3561(19) no 2_667
C4 N5 3.2441(18) no 1_456
C5 N5 3.3042(19) no 1_456
C5 N6 3.5234(17) no 2_657
C5 N7 3.2469(17) no 2_757
C5 C18 3.5930(18) no 1_456
C6 N3 3.3297(17) no .
C6 N3 3.4832(17) no 2_757
C6 N6 3.5310(17) no 2_657
C6 N7 3.1799(18) no 2_757
C9 N4 3.538(2) no 2_766
C9 C20 3.471(2) no 2_766
C9 C21 3.392(2) no .
C9 C22 3.3115(19) no .
C9 C23 3.5453(18) no .
C10 N4 3.2748(18) no 2_766
C10 C20 3.3847(18) no 2_766
C10 C22 3.3101(19) no .
C10 C23 3.2921(18) no .
C10 C24 3.5726(18) no .
C11 N4 3.3640(18) no 2_766
C11 N7 3.3719(19) no .
C11 C23 3.408(2) no .
C12 C20 3.4895(18) no 2_766
C12 C24 3.3137(18) no .
C12 C25 3.1997(18) no .
C13 N5 3.2738(18) no 1_455
C13 C15 3.4559(18) no 2_766
C13 C19 3.5055(18) no 2_766
C13 C24 3.2256(17) no .
C13 C25 3.3941(17) no .
C13 C25 3.5720(19) no 2_756
C13 C26 3.3203(19) no 2_756
C14 N5 3.2850(18) no 1_455
C14 C14 3.4750(19) no 2_766
C14 C15 3.5091(18) no 2_766
C14 C24 3.2348(17) no 2_756
C14 C25 3.3500(19) no 2_756
C14 C26 3.4191(17) no .
C15 C13 3.4559(18) no 2_766
C15 C14 3.5091(18) no 2_766
C15 C24 3.3826(18) no 2_756
C15 C26 3.2792(18) no .
C16 N2 3.4367(19) no 1_655
C16 C26 3.3902(19) no .
C17 N2 3.4010(18) no 1_655
C17 C25 3.3485(19) no .
C18 N6 3.416(2) no 2_756
C18 C5 3.5930(18) no 1_654
C18 C21 3.517(2) no 2_756
C19 C13 3.5055(18) no 2_766
C19 C21 3.3462(19) no 2_756
C19 C22 3.429(2) no 2_756
C20 C9 3.471(2) no 2_766
C20 C10 3.3847(18) no 2_766
C20 C12 3.4895(18) no 2_766
C20 C21 3.5198(18) no 2_756
C20 C22 3.3710(19) no 2_756
C20 C23 3.413(2) no 2_756
C21 N2 3.3857(19) no .
C21 C9 3.392(2) no .
C21 C18 3.517(2) no 2_756
C21 C19 3.3462(19) no 2_756
C21 C20 3.5198(18) no 2_756
C22 C9 3.3115(19) no .
C22 C10 3.3101(19) no .
C22 C19 3.429(2) no 2_756
C22 C20 3.3710(19) no 2_756
C23 N4 3.3592(18) no 2_756
C23 C9 3.5453(18) no .
C23 C10 3.2921(18) no .
C23 C11 3.408(2) no .
C23 C20 3.413(2) no 2_756
C24 C10 3.5726(18) no .
C24 C12 3.3137(18) no .
C24 C13 3.2256(17) no .
C24 C14 3.2348(17) no 2_756
C24 C15 3.3826(18) no 2_756
C25 N6 3.3939(17) no 1_655
C25 C12 3.1997(18) no .
C25 C13 3.3941(17) no .
C25 C13 3.5720(19) no 2_756
C25 C14 3.3500(19) no 2_756
C25 C17 3.3485(19) no .
C26 N6 3.4636(17) no 1_655
C26 C13 3.3203(19) no 2_756
C26 C14 3.4191(17) no .
C26 C15 3.2792(18) no .
C26 C16 3.3902(19) no .
N1 H2 3.2296 no .
N1 H4 3.2131 no .
N1 H8A 2.6322 no .
N1 H9B 2.7002 no .
N2 H12 3.0928 no .
N3 H15 2.9404 no .
N4 H13 3.1274 no .
N5 H14 2.9578 no .
N6 H17 3.1099 no 2_756
N7 H16 3.0802 no .
C1 H3 3.2373 no .
C1 H5 3.1967 no .
C1 H6B 3.2532 no .
C1 H7A 2.6610 no .
C1 H8A 2.7416 no .
C1 H9B 3.4014 no .
C2 H4 3.2462 no .
C3 H1 3.2334 no .
C3 H5 3.2483 no .
C4 H2 3.2488 no .
C5 H1 3.1921 no .
C5 H3 3.2501 no .
C5 H6B 2.5095 no .
C5 H7A 3.1179 no .
C5 H9B 3.3697 no .
C6 H1 2.5864 no .
C6 H5 2.6062 no .
C6 H10B 2.7097 no .
C6 H11A 2.6845 no .
C7 H1 2.9360 no .
C7 H10B 2.7109 no 2_657
C7 H11A 2.7108 no 2_657
C8 H6B 2.7339 no .
C8 H7A 2.6654 no .
C8 H8A 2.6998 no 2_657
C8 H9B 2.7250 no 2_657
C9 H12 2.5986 no .
C10 H12 2.6493 no .
C10 H15 2.6424 no .
C11 H15 2.5219 no .
C12 H13 3.2839 no .
C12 H14 3.2826 no .
C13 H15 3.3103 no .
C14 H14 3.3134 no .
C15 H12 3.2811 no .
C15 H15 3.2819 no .
C16 H13 3.3146 no .
C17 H12 3.3111 no .
C18 H14 2.5189 no .
C19 H13 2.6572 no .
C19 H14 2.6376 no .
C20 H13 2.6168 no .
C21 H17 2.6026 no 2_756
C22 H16 2.6552 no .
C22 H17 2.6568 no 2_756
C23 H16 2.5883 no .
C24 H16 3.2824 no 2_756
C24 H17 3.2853 no .
C25 H17 3.2975 no 2_756
C26 H16 3.2969 no 2_756
H1 H2 2.3268 no .
H1 H6B 3.5263 no .
H1 H7A 2.5548 no .
H1 H8A 2.3981 no .
H1 H9B 3.4796 no .
H2 H3 2.3448 no .
H3 H4 2.3365 no .
H4 H5 2.3324 no .
H5 H6B 2.2861 no .
H5 H7A 3.3298 no .
H5 H9B 3.4320 no .
H6B H8A 2.8663 no .
H6B H9B 2.3521 no .
H6B H10B 2.5619 no .
H6B H11A 3.0108 no .
H7A H8A 2.4046 no .
H7A H9B 2.8664 no .
H7A H10B 2.9452 no .
H7A H11A 2.4611 no .
H8A H10B 2.8721 no .
H8A H10B 2.5120 no 2_657
H8A H11A 2.3938 no .
H8A H11A 2.9712 no 2_657
H9B H10B 2.3745 no .
H9B H10B 3.0096 no 2_657
H9B H11A 2.8720 no .
H9B H11A 2.5391 no 2_657
H10B H10B 2.8725 no 2_657
H10B H11A 2.3845 no 2_657
H11A H11A 2.8723 no 2_657
H12 H13 2.2929 no .
H14 H15 2.2853 no .
H16 H17 2.2911 no .
N1 H2 3.5967 no 2_767
N2 H3 3.3005 no 2_667
N2 H4 2.7395 no 2_667
N2 H8A 3.4761 no .
N2 H10B 2.8644 no 2_657
N2 H14 2.8145 no 1_455
N2 H15 2.7408 no 1_455
N3 H1 2.7903 no .
N3 H3 2.7436 no 2_767
N3 H6B 3.2303 no 2_757
N3 H7A 2.5025 no .
N3 H7A 2.8480 no 2_757
N3 H8A 3.3151 no .
N3 H10B 3.4856 no 2_757
N3 H11A 3.1595 no .
N3 H11A 3.2111 no 2_757
N4 H1 2.5883 no 2_766
N4 H2 2.7627 no 2_766
N4 H4 3.5995 no 1_554
N5 H4 2.5901 no 1_654
N5 H5 2.7138 no 1_654
N5 H12 2.6301 no 1_655
N5 H13 2.6557 no 1_655
N5 H14 3.4830 no 2_866
N5 H16 3.4933 no 2_856
N5 H17 3.5123 no 2_856
N6 H5 2.6720 no 2_657
N6 H6B 2.6559 no 2_657
N6 H14 3.4941 no 1_455
N6 H15 3.3009 no 1_455
N6 H16 2.7113 no 1_455
N6 H17 2.8569 no 1_455
N7 H2 2.5054 no 1_545
N7 H5 3.2835 no 2_757
N7 H6B 3.0615 no 2_757
N7 H7A 2.8505 no 2_757
N7 H9B 3.1244 no 2_657
N7 H11A 3.1569 no .
C1 H2 3.3352 no 2_767
C2 H2 3.3982 no 2_767
C2 H8A 3.4376 no 2_667
C2 H9B 3.1123 no 2_667
C3 H1 3.4675 no 2_767
C3 H8A 3.1330 no 2_667
C3 H9B 3.3240 no 2_667
C3 H10B 3.5250 no 1_565
C7 H2 3.5381 no 2_667
C7 H3 3.4288 no 2_667
C8 H3 3.2112 no 1_545
C9 H4 3.5947 no 2_667
C9 H8A 3.4625 no .
C9 H10B 3.3066 no 2_657
C9 H14 3.5054 no 1_455
C11 H1 3.0352 no .
C11 H3 3.4259 no 2_767
C11 H7A 3.3310 no .
C11 H7A 3.5633 no 2_757
C11 H8A 3.3463 no .
C11 H11A 3.4056 no .
C12 H16 3.2632 no .
C15 H12 3.5484 no 2_766
C15 H17 3.3298 no .
C16 H13 3.5235 no 2_766
C16 H17 3.2398 no .
C17 H4 3.5072 no 2_767
C17 H13 3.5849 no 2_766
C17 H16 3.2036 no .
C18 H4 3.0681 no 1_654
C18 H5 3.0022 no 1_654
C18 H12 3.4232 no 1_655
C19 H12 3.4060 no 2_766
C21 H5 3.3825 no 2_657
C21 H6B 3.3730 no 2_657
C21 H9B 3.5778 no 2_657
C21 H17 3.5369 no 1_455
C23 H2 3.2584 no 1_545
C23 H9B 3.3086 no 2_657
C24 H12 3.2636 no .
C24 H13 3.2952 no 2_756
C25 H12 3.5956 no 2_756
C25 H13 3.2113 no 2_756
C26 H12 3.1519 no 2_756
H1 N3 2.7903 no .
H1 N4 2.5883 no 2_766
H1 C3 3.4675 no 2_767
H1 C11 3.0352 no .
H1 H3 3.3792 no 2_767
H2 N1 3.5967 no 2_767
H2 N4 2.7627 no 2_766
H2 N7 2.5054 no 1_565
H2 C1 3.3352 no 2_767
H2 C2 3.3982 no 2_767
H2 C7 3.5381 no 2_667
H2 C23 3.2584 no 1_565
H2 H8A 3.4813 no 2_667
H2 H9B 2.7191 no 2_667
H3 N2 3.3005 no 2_667
H3 N3 2.7436 no 2_767
H3 C7 3.4288 no 2_667
H3 C8 3.2112 no 1_565
H3 C11 3.4259 no 2_767
H3 H1 3.3792 no 2_767
H3 H8A 2.9509 no 2_667
H3 H9B 3.1122 no 2_667
H3 H10B 2.7225 no 1_565
H3 H11A 2.8397 no 1_565
H3 H15 3.3702 no 2_767
H4 N2 2.7395 no 2_667
H4 N4 3.5995 no 1_556
H4 N5 2.5901 no 1_456
H4 C9 3.5947 no 2_667
H4 C17 3.5072 no 2_767
H4 C18 3.0681 no 1_456
H4 H13 3.3506 no 1_556
H4 H15 3.0361 no 2_767
H5 N5 2.7138 no 1_456
H5 N6 2.6720 no 2_657
H5 N7 3.2835 no 2_757
H5 C18 3.0022 no 1_456
H5 C21 3.3825 no 2_657
H5 H16 2.8379 no 2_757
H6B N3 3.2303 no 2_757
H6B N6 2.6559 no 2_657
H6B N7 3.0615 no 2_757
H6B C21 3.3730 no 2_657
H6B H15 3.4899 no 2_757
H6B H16 3.2551 no 2_757
H7A N3 2.5025 no .
H7A N3 2.8480 no 2_757
H7A N7 2.8505 no 2_757
H7A C11 3.3310 no .
H7A C11 3.5633 no 2_757
H8A N2 3.4761 no .
H8A N3 3.3151 no .
H8A C2 3.4376 no 2_667
H8A C3 3.1330 no 2_667
H8A C9 3.4625 no .
H8A C11 3.3463 no .
H8A H2 3.4813 no 2_667
H8A H3 2.9509 no 2_667
H9B N7 3.1244 no 2_657
H9B C2 3.1123 no 2_667
H9B C3 3.3240 no 2_667
H9B C21 3.5778 no 2_657
H9B C23 3.3086 no 2_657
H9B H2 2.7191 no 2_667
H9B H3 3.1122 no 2_667
H10B N2 2.8644 no 2_657
H10B N3 3.4856 no 2_757
H10B C3 3.5250 no 1_545
H10B C9 3.3066 no 2_657
H10B H3 2.7225 no 1_545
H11A N3 3.1595 no .
H11A N3 3.2111 no 2_757
H11A N7 3.1569 no .
H11A C11 3.4056 no .
H11A H3 2.8397 no 1_545
H12 N5 2.6301 no 1_455
H12 C15 3.5484 no 2_766
H12 C18 3.4232 no 1_455
H12 C19 3.4060 no 2_766
H12 C24 3.2636 no .
H12 C25 3.5956 no 2_756
H12 C26 3.1519 no 2_756
H12 H14 3.1611 no 1_455
H12 H17 3.3041 no 2_756
H13 N5 2.6557 no 1_455
H13 C16 3.5235 no 2_766
H13 C17 3.5849 no 2_766
H13 C24 3.2952 no 2_756
H13 C25 3.2113 no 2_756
H13 H4 3.3506 no 1_554
H13 H16 3.3519 no 2_756
H14 N2 2.8145 no 1_655
H14 N5 3.4830 no 2_866
H14 N6 3.4941 no 1_655
H14 C9 3.5054 no 1_655
H14 H12 3.1611 no 1_655
H14 H17 3.4223 no .
H15 N2 2.7408 no 1_655
H15 N6 3.3009 no 1_655
H15 H3 3.3702 no 2_767
H15 H4 3.0361 no 2_767
H15 H6B 3.4899 no 2_757
H15 H16 3.3394 no .
H16 N5 3.4933 no 2_856
H16 N6 2.7113 no 1_655
H16 C12 3.2632 no .
H16 C17 3.2036 no .
H16 H5 2.8379 no 2_757
H16 H6B 3.2551 no 2_757
H16 H13 3.3519 no 2_756
H16 H15 3.3394 no .
H17 N5 3.5123 no 2_856
H17 N6 2.8569 no 1_655
H17 C15 3.3298 no .
H17 C16 3.2398 no .
H17 C21 3.5369 no 1_655
H17 H12 3.3041 no 2_756
H17 H14 3.4223 no .
H17 H17 3.1709 no 2_856

loop_
_geom_torsion_atom_site_label_1
_geom_torsion_atom_site_label_2
_geom_torsion_atom_site_label_3
_geom_torsion_atom_site_label_4
_geom_torsion
_geom_torsion_publ_flag
_geom_torsion_site_symmetry_1
_geom_torsion_site_symmetry_3
_geom_torsion_site_symmetry_4
C1 N1 C5 C4 0.31(16) no . . .
C5 N1 C1 C2 -0.82(16) no . . .
C1 N1 C6 C7 -67.72(12) no . . .
C6 N1 C1 C2 179.84(9) no . . .
C5 N1 C6 C7 112.92(11) no . . .
C6 N1 C5 C4 179.65(9) no . . .
N1 C1 C2 C3 0.62(18) no . . .
C1 C2 C3 C4 0.05(18) no . . .
C2 C3 C4 C5 -0.54(19) no . . .
C3 C4 C5 N1 0.37(18) no . . .
N1 C6 C7 C8 175.34(8) no . . .
C6 C7 C8 C8 -178.28(8) no . . 2_657
C9 C10 C12 C13 -5.74(17) no . . .
C9 C10 C12 C17 172.89(10) no . . .
C11 C10 C12 C13 -178.68(10) no . . .
C11 C10 C12 C17 -0.05(16) no . . .
C10 C12 C13 C14 179.02(10) no . . .
C10 C12 C17 C16 -178.45(10) no . . .
C13 C12 C17 C16 0.23(17) no . . .
C17 C12 C13 C14 0.35(16) no . . .
C12 C13 C14 C15 -0.31(17) no . . .
C13 C14 C15 C16 -0.28(16) no . . .
C13 C14 C15 C19 -179.22(10) no . . .
C14 C15 C16 C17 0.87(16) no . . .
C14 C15 C19 C18 179.26(10) no . . .
C14 C15 C19 C20 1.26(18) no . . .
C16 C15 C19 C18 0.36(17) no . . .
C16 C15 C19 C20 -177.64(10) no . . .
C19 C15 C16 C17 179.81(10) no . . .
C15 C16 C17 C12 -0.84(18) no . . .
C21 C22 C24 C25 178.46(9) no . . .
C21 C22 C24 C26 -1.83(16) no . . 2_756
C23 C22 C24 C25 -3.19(16) no . . .
C23 C22 C24 C26 176.52(9) no . . 2_756
C22 C24 C25 C26 179.66(9) no . . .
C22 C24 C26 C25 -179.66(9) no . 2_756 2_756
C25 C24 C26 C25 0.05(15) no . 2_756 2_756
C26 C24 C25 C26 -0.05(15) no 2_756 . .
C24 C25 C26 C24 0.05(17) no . . 2_756

loop_
_cod_changelog_entry_id
_cod_changelog_entry_author
_cod_changelog_entry_date
_cod_changelog_entry_text
1 'Vaitkus, Antanas' 2022-05-07T05:30:00+03:00
;
 Replaced the '&#x009D;' sequences with backslash symbols ('\')
 in multiple data values.
;
